data_9009765
loop_
_publ_author_name
'Kumada, N.'
'Kinomura, N.'
'Woodward, P. M.'
'Sleight, A. W.'

_publ_section_title
;
 Crystal structure of Bi2O4 with beta-Sb2O4-type structure
;
_journal_name_full 'Journal of Solid State Chemistry'
_journal_page_first 281
_journal_page_last 285
_journal_paper_doi 10.1006/jssc.1995.1214
_journal_volume 116
_journal_year 1995
_chemical_formula_structural Bi2O4
_chemical_formula_sum 'Bi O2'
_space_group_IT_number 15
_symmetry_space_group_name_Hall '-C 2yc'
_symmetry_space_group_name_H-M 'C 1 2/c 1'
_cell_angle_alpha 90
_cell_angle_beta 107.838
_cell_angle_gamma 90
_cell_length_a 12.3668
_cell_length_b 5.1180
_cell_length_c 5.5670
_cell_formula_units_Z 8
_cell_volume 335.415
_database_code_amcsd 0013863
_exptl_crystal_density_diffrn 9.544
_cod_database_code 9009765
_amcsd_formula_title Bi2O4

loop_
_space_group_symop_operation_xyz
x,y,z
1/2+x,1/2+y,z
x,-y,1/2+z
1/2+x,1/2-y,1/2+z
-x,y,1/2-z
1/2-x,1/2+y,1/2-z
-x,-y,-z
1/2-x,1/2-y,-z

loop_
_atom_site_label
_atom_site_fract_x
_atom_site_fract_y
_atom_site_fract_z
_atom_site_U_iso_or_equiv
Bi5+ 0.25000 0.25000 0.00000 0.00760
Bi3+ 0.00000 0.26800 0.25000 0.01520
O1 0.17870 0.06300 0.65200 0.01900
O2 0.09330 0.41600 0.97300 0.01646

loop_
_cod_related_entry_id
_cod_related_entry_database
_cod_related_entry_code
1 AMCSD 0013863
